data_7107912
loop_
_publ_author_name
'Zi-Jian Yao'
'Xian-Kuan Huo'
'Guo-Xin Jin'

_publ_section_title
;
 Zwitterionic half-sandwich Rh and Ir complexes containing a diphosphine
 nido-carborane ligand: synthesis, structure transformation and
 application in H2 activation
;
_journal_name_full Chem.Commun.
_journal_page_first 6714
_journal_paper_doi 10.1039/c2cc32036c
_journal_volume 48
_journal_year 2012
_chemical_formula_sum 'C37 H47 B9 Cl3 P2 Rh'
_chemical_formula_weight 860.24
_chemical_name_systematic
;
?
;
_space_group_IT_number 2
_symmetry_cell_setting triclinic
_symmetry_space_group_name_Hall '-P 1'
_symmetry_space_group_name_H-M 'P -1'
_atom_sites_solution_hydrogens geom
_atom_sites_solution_primary direct
_atom_sites_solution_secondary difmap
_audit_creation_method SHELXL-97
_cell_angle_alpha 76.758(4)
_cell_angle_beta 74.904(4)
_cell_angle_gamma 84.873(3)
_cell_formula_units_Z 2
_cell_length_a 10.556(3)
_cell_length_b 11.240(4)
_cell_length_c 18.262(6)
_cell_measurement_reflns_used 920
_cell_measurement_temperature 293(2)
_cell_measurement_theta_max 27.304
_cell_measurement_theta_min 2.689
_cell_volume 2035.4(11)
_computing_cell_refinement 'Bruker SMART'
_computing_data_collection 'Bruker SMART'
_computing_data_reduction 'Bruker SHELXTL'
_computing_molecular_graphics 'Bruker SHELXTL'
_computing_publication_material 'Bruker SHELXTL'
_computing_structure_refinement 'SHELXL-97 (Sheldrick, 1997)'
_computing_structure_solution 'SHELXS-97 (Sheldrick, 1990)'
_diffrn_ambient_temperature 293(2)
_diffrn_measured_fraction_theta_full 0.969
_diffrn_measured_fraction_theta_max 0.969
_diffrn_measurement_device_type 'CCD area detector'
_diffrn_measurement_method 'phi and omega scans'
_diffrn_radiation_monochromator graphite
_diffrn_radiation_source 'fine-focus sealed tube'
_diffrn_radiation_type MoK\a
_diffrn_radiation_wavelength 0.71073
_diffrn_reflns_av_R_equivalents 0.0292
_diffrn_reflns_av_sigmaI/netI 0.0437
_diffrn_reflns_limit_h_max 11
_diffrn_reflns_limit_h_min -13
_diffrn_reflns_limit_k_max 13
_diffrn_reflns_limit_k_min -13
_diffrn_reflns_limit_l_max 12
_diffrn_reflns_limit_l_min -22
_diffrn_reflns_number 9221
_diffrn_reflns_theta_full 26.01
_diffrn_reflns_theta_max 26.01
_diffrn_reflns_theta_min 1.86
_diffrn_standards_decay_% 5.18
_exptl_absorpt_coefficient_mu 0.723
_exptl_absorpt_correction_T_max 0.9312
_exptl_absorpt_correction_T_min 0.8689
_exptl_absorpt_correction_type multi-scan
_exptl_absorpt_process_details sadabs
_exptl_crystal_colour red
_exptl_crystal_density_diffrn 1.404
_exptl_crystal_density_method 'not measured'
_exptl_crystal_description block
_exptl_crystal_F_000 880
_exptl_crystal_size_max 0.20
_exptl_crystal_size_mid 0.20
_exptl_crystal_size_min 0.10
_refine_diff_density_max 0.633
_refine_diff_density_min -0.649
_refine_diff_density_rms 0.077
_refine_ls_extinction_method none
_refine_ls_goodness_of_fit_ref 1.004
_refine_ls_hydrogen_treatment mixed
_refine_ls_matrix_type full
_refine_ls_number_parameters 496
_refine_ls_number_reflns 7761
_refine_ls_number_restraints 0
_refine_ls_restrained_S_all 1.004
_refine_ls_R_factor_all 0.0480
_refine_ls_R_factor_gt 0.0387
_refine_ls_shift/su_max 0.004
_refine_ls_shift/su_mean 0.000
_refine_ls_structure_factor_coef Fsqd
_refine_ls_weighting_details 'calc w=1/[\s^2^(Fo^2^)+(0.0629P)^2^+0.0000P] where P=(Fo^2^+2Fc^2^)/3'
_refine_ls_weighting_scheme calc
_refine_ls_wR_factor_gt 0.0996
_refine_ls_wR_factor_ref 0.1041
_reflns_number_gt 6426
_reflns_number_total 7761
_reflns_threshold_expression >2sigma(I)
_cod_data_source_file c2cc32036c.txt
_cod_data_source_block f90908d
_cod_original_cell_volume 2035.3(11)
_cod_original_sg_symbol_H-M P-1
_cod_database_code 7107912

loop_
_symmetry_equiv_pos_as_xyz
'x, y, z'
'-x, -y, -z'

loop_
_atom_site_label
_atom_site_type_symbol
_atom_site_fract_x
_atom_site_fract_y
_atom_site_fract_z
_atom_site_U_iso_or_equiv
_atom_site_adp_type
_atom_site_occupancy
_atom_site_symmetry_multiplicity
_atom_site_calc_flag
_atom_site_refinement_flags
Rh1 Rh -0.01929(2) 0.87101(2) 0.710771(14) 0.03134(9) Uani 1 1 d .
Cl1 Cl 0.09157(8) 0.94271(7) 0.57943(5) 0.04344(19) Uani 1 1 d .
P1 P 0.17967(7) 0.87611(6) 0.74061(4) 0.02943(17) Uani 1 1 d .
P2 P -0.05264(7) 1.06717(7) 0.73389(5) 0.03169(17) Uani 1 1 d .
B1 B 0.3253(3) 1.2566(3) 0.6614(2) 0.0409(8) Uani 1 1 d .
H1 H 0.3868 1.3152 0.6101 0.049 Uiso 1 1 calc R
B2 B 0.3665(3) 1.1022(3) 0.6920(2) 0.0389(8) Uani 1 1 d .
H2 H 0.4544 1.0592 0.6596 0.047 Uiso 1 1 calc R
B3 B 0.2283(3) 1.1431(3) 0.6535(2) 0.0374(8) Uani 1 1 d .
H3 H 0.2234 1.1254 0.5975 0.045 Uiso 1 1 calc R
B4 B 0.1524(3) 1.2743(3) 0.6862(2) 0.0394(8) Uani 1 1 d .
H4 H 0.1002 1.3428 0.6502 0.047 Uiso 1 1 calc R
B5 B 0.2403(4) 1.3126(3) 0.7462(2) 0.0436(9) Uani 1 1 d .
H5 H 0.2455 1.4086 0.7493 0.052 Uiso 1 1 calc R
B6 B 0.3765(4) 1.2034(3) 0.7504(2) 0.0445(9) Uani 1 1 d .
H6 H 0.4720 1.2259 0.7566 0.053 Uiso 1 1 calc R
B9 B 0.0955(4) 1.2319(3) 0.7888(2) 0.0414(8) Uani 1 1 d .
H9 H -0.002(3) 1.267(3) 0.8165(18) 0.044(9) Uiso 1 1 d .
B10 B 0.2373(4) 1.1972(4) 0.8303(2) 0.0459(9) Uani 1 1 d .
H10A H 0.245(3) 1.222(3) 0.881(2) 0.056(10) Uiso 1 1 d .
H10B H 0.180(3) 1.107(3) 0.839(2) 0.056(10) Uiso 1 1 d .
B11 B 0.3089(4) 1.0589(4) 0.7952(2) 0.0418(8) Uani 1 1 d .
H11' H 0.363(3) 0.982(3) 0.8256(19) 0.050(9) Uiso 1 1 d .
C1 C 0.3119(3) 0.8053(3) 0.67606(17) 0.0329(6) Uani 1 1 d .
C2 C 0.3802(3) 0.8686(3) 0.60443(18) 0.0374(7) Uani 1 1 d .
H2A H 0.3650 0.9523 0.5894 0.045 Uiso 1 1 calc R
C3 C 0.4713(3) 0.8080(3) 0.5549(2) 0.0482(8) Uani 1 1 d .
H3A H 0.5180 0.8517 0.5073 0.058 Uiso 1 1 calc R
C4 C 0.4932(3) 0.6845(3) 0.5753(2) 0.0550(9) Uani 1 1 d .
H4A H 0.5550 0.6448 0.5418 0.066 Uiso 1 1 calc R
C5 C 0.4243(3) 0.6194(3) 0.6449(2) 0.0535(9) Uani 1 1 d .
H5A H 0.4378 0.5351 0.6583 0.064 Uiso 1 1 calc R
C6 C 0.3341(3) 0.6791(3) 0.6956(2) 0.0441(8) Uani 1 1 d .
H6A H 0.2879 0.6345 0.7430 0.053 Uiso 1 1 calc R
C7 C 0.2199(3) 1.0331(2) 0.73857(17) 0.0300(6) Uani 1 1 d .
C8 C 0.1003(3) 1.1301(2) 0.73722(17) 0.0311(6) Uani 1 1 d .
C9 C 0.1875(3) 0.7941(3) 0.83815(17) 0.0361(7) Uani 1 1 d .
C10 C 0.3049(3) 0.7471(3) 0.8564(2) 0.0468(8) Uani 1 1 d .
H10 H 0.3826 0.7529 0.8176 0.056 Uiso 1 1 calc R
C11 C 0.3060(5) 0.6919(4) 0.9319(2) 0.0639(11) Uani 1 1 d .
H11 H 0.3846 0.6600 0.9434 0.077 Uiso 1 1 calc R
C12 C 0.1925(5) 0.6836(4) 0.9903(3) 0.0760(13) Uani 1 1 d .
H12 H 0.1946 0.6475 1.0412 0.091 Uiso 1 1 calc R
C13 C 0.0766(5) 0.7288(4) 0.9731(2) 0.0686(11) Uani 1 1 d .
H13 H -0.0007 0.7218 1.0122 0.082 Uiso 1 1 calc R
C14 C 0.0742(3) 0.7849(3) 0.89754(19) 0.0485(8) Uani 1 1 d .
H14 H -0.0048 0.8169 0.8866 0.058 Uiso 1 1 calc R
C15 C -0.1317(3) 1.1806(3) 0.66955(19) 0.0370(7) Uani 1 1 d .
C16 C -0.1690(3) 1.2950(3) 0.6856(2) 0.0460(8) Uani 1 1 d .
H16 H -0.1485 1.3160 0.7275 0.055 Uiso 1 1 calc R
C17 C -0.2361(4) 1.3777(3) 0.6402(3) 0.0603(10) Uani 1 1 d .
H17 H -0.2584 1.4552 0.6506 0.072 Uiso 1 1 calc R
C18 C -0.2703(4) 1.3465(4) 0.5796(3) 0.0665(11) Uani 1 1 d .
H18 H -0.3189 1.4014 0.5503 0.080 Uiso 1 1 calc R
C19 C -0.2328(4) 1.2347(4) 0.5624(2) 0.0631(11) Uani 1 1 d .
H19 H -0.2541 1.2143 0.5206 0.076 Uiso 1 1 calc R
C20 C -0.1627(3) 1.1511(3) 0.6073(2) 0.0473(8) Uani 1 1 d .
H20 H -0.1368 1.0752 0.5952 0.057 Uiso 1 1 calc R
C21 C -0.1635(3) 1.0717(3) 0.82856(19) 0.0393(7) Uani 1 1 d .
C22 C -0.1179(4) 1.0398(3) 0.8955(2) 0.0518(9) Uani 1 1 d .
H22 H -0.0292 1.0206 0.8918 0.062 Uiso 1 1 calc R
C23 C -0.2021(5) 1.0363(4) 0.9669(2) 0.0733(13) Uani 1 1 d .
H23 H -0.1705 1.0156 1.0113 0.088 Uiso 1 1 calc R
C24 C -0.3324(5) 1.0631(4) 0.9729(3) 0.0848(16) Uani 1 1 d .
H24 H -0.3894 1.0594 1.0217 0.102 Uiso 1 1 calc R
C25 C -0.3808(4) 1.0957(4) 0.9073(3) 0.0697(12) Uani 1 1 d .
H25 H -0.4697 1.1149 0.9116 0.084 Uiso 1 1 calc R
C26 C -0.2964(3) 1.0993(3) 0.8361(2) 0.0500(8) Uani 1 1 d .
H26 H -0.3285 1.1207 0.7919 0.060 Uiso 1 1 calc R
C27 C -0.0753(3) 0.6769(3) 0.7715(2) 0.0432(8) Uani 1 1 d .
C28 C -0.1801(3) 0.7607(3) 0.7961(2) 0.0459(8) Uani 1 1 d .
C29 C -0.2272(3) 0.8181(3) 0.7286(2) 0.0487(9) Uani 1 1 d .
C30 C -0.1505(3) 0.7749(3) 0.6648(2) 0.0463(8) Uani 1 1 d .
C31 C -0.0522(3) 0.6895(3) 0.6906(2) 0.0441(8) Uani 1 1 d .
C32 C -0.0163(4) 0.5783(3) 0.8239(2) 0.0573(9) Uani 1 1 d .
H32A H -0.0529 0.5014 0.8275 0.086 Uiso 1 1 calc R
H32B H -0.0352 0.5963 0.8747 0.086 Uiso 1 1 calc R
H32C H 0.0770 0.5738 0.8033 0.086 Uiso 1 1 calc R
C33 C -0.2512(4) 0.7630(4) 0.8775(2) 0.0626(10) Uani 1 1 d .
H33A H -0.2696 0.8462 0.8828 0.094 Uiso 1 1 calc R
H33B H -0.1979 0.7230 0.9118 0.094 Uiso 1 1 calc R
H33C H -0.3322 0.7212 0.8905 0.094 Uiso 1 1 calc R
C34 C -0.3518(3) 0.8955(4) 0.7293(3) 0.0715(13) Uani 1 1 d .
H34A H -0.3383 0.9603 0.6838 0.107 Uiso 1 1 calc R
H34B H -0.3749 0.9296 0.7748 0.107 Uiso 1 1 calc R
H34C H -0.4214 0.8457 0.7298 0.107 Uiso 1 1 calc R
C35 C -0.1705(4) 0.8027(4) 0.5846(3) 0.0727(12) Uani 1 1 d .
H35A H -0.2229 0.7410 0.5794 0.109 Uiso 1 1 calc R
H35B H -0.0869 0.8040 0.5476 0.109 Uiso 1 1 calc R
H35C H -0.2146 0.8811 0.5751 0.109 Uiso 1 1 calc R
C36 C 0.0425(4) 0.6166(3) 0.6405(2) 0.0609(10) Uani 1 1 d .
H36A H -0.0040 0.5566 0.6288 0.091 Uiso 1 1 calc R
H36B H 0.1067 0.5764 0.6673 0.091 Uiso 1 1 calc R
H36C H 0.0855 0.6700 0.5931 0.091 Uiso 1 1 calc R
C37 C 0.5059(7) 0.4255(5) 0.8408(3) 0.115(2) Uani 1 1 d .
H37A H 0.5400 0.3526 0.8214 0.138 Uiso 1 1 calc R
H37B H 0.4342 0.4589 0.8174 0.138 Uiso 1 1 calc R
Cl2 Cl 0.4444(2) 0.38362(15) 0.93857(10) 0.1257(6) Uani 1 1 d .
Cl3 Cl 0.62626(17) 0.52937(17) 0.81064(12) 0.1390(7) Uani 1 1 d .

loop_
_atom_site_aniso_label
_atom_site_aniso_U_11
_atom_site_aniso_U_22
_atom_site_aniso_U_33
_atom_site_aniso_U_23
_atom_site_aniso_U_13
_atom_site_aniso_U_12
Rh1 0.02765(13) 0.02719(13) 0.03968(16) -0.00779(10) -0.00878(10) -0.00048(8)
Cl1 0.0430(4) 0.0473(5) 0.0393(4) -0.0077(3) -0.0109(3) 0.0005(3)
P1 0.0277(4) 0.0261(4) 0.0332(4) -0.0051(3) -0.0069(3) 0.0006(3)
P2 0.0272(4) 0.0295(4) 0.0391(4) -0.0090(3) -0.0089(3) 0.0018(3)
B1 0.0393(19) 0.0325(18) 0.050(2) -0.0077(16) -0.0074(17) -0.0071(14)
B2 0.0293(17) 0.0376(19) 0.050(2) -0.0120(16) -0.0075(16) -0.0025(14)
B3 0.0351(18) 0.0347(18) 0.042(2) -0.0077(15) -0.0079(16) -0.0037(14)
B4 0.0403(19) 0.0266(17) 0.049(2) -0.0045(15) -0.0109(17) -0.0006(14)
B5 0.044(2) 0.0340(19) 0.055(2) -0.0130(17) -0.0105(18) -0.0042(15)
B6 0.0372(19) 0.041(2) 0.060(3) -0.0143(18) -0.0161(18) -0.0042(15)
B9 0.0387(19) 0.0333(19) 0.053(2) -0.0155(17) -0.0073(17) -0.0003(15)
B10 0.053(2) 0.045(2) 0.047(2) -0.0170(18) -0.0168(19) -0.0075(17)
B11 0.045(2) 0.041(2) 0.045(2) -0.0117(17) -0.0184(18) 0.0007(16)
C1 0.0280(14) 0.0319(15) 0.0402(18) -0.0098(13) -0.0100(13) 0.0022(11)
C2 0.0377(16) 0.0348(16) 0.0408(18) -0.0091(13) -0.0106(14) -0.0005(13)
C3 0.0419(18) 0.058(2) 0.042(2) -0.0129(16) -0.0031(15) -0.0022(16)
C4 0.048(2) 0.057(2) 0.058(2) -0.0264(19) -0.0028(18) 0.0107(17)
C5 0.053(2) 0.0387(19) 0.066(3) -0.0193(18) -0.0058(19) 0.0120(16)
C6 0.0445(18) 0.0336(17) 0.048(2) -0.0079(14) -0.0027(15) 0.0015(13)
C7 0.0291(14) 0.0264(14) 0.0349(16) -0.0053(12) -0.0103(12) -0.0002(11)
C8 0.0261(14) 0.0275(14) 0.0393(17) -0.0076(12) -0.0073(12) -0.0008(11)
C9 0.0429(17) 0.0289(15) 0.0359(17) -0.0044(12) -0.0112(14) -0.0013(12)
C10 0.0492(19) 0.0425(19) 0.048(2) -0.0041(15) -0.0174(16) 0.0047(15)
C11 0.084(3) 0.052(2) 0.061(3) -0.0020(19) -0.040(2) 0.007(2)
C12 0.117(4) 0.065(3) 0.042(2) 0.006(2) -0.028(3) -0.009(3)
C13 0.080(3) 0.079(3) 0.040(2) -0.006(2) -0.003(2) -0.015(2)
C14 0.050(2) 0.051(2) 0.042(2) -0.0087(16) -0.0069(16) -0.0043(16)
C15 0.0320(15) 0.0347(16) 0.0443(19) -0.0072(13) -0.0124(14) 0.0047(12)
C16 0.0451(18) 0.0408(18) 0.053(2) -0.0120(15) -0.0161(16) 0.0091(14)
C17 0.061(2) 0.041(2) 0.077(3) -0.0122(19) -0.020(2) 0.0163(17)
C18 0.065(3) 0.068(3) 0.067(3) -0.011(2) -0.029(2) 0.027(2)
C19 0.066(2) 0.074(3) 0.059(2) -0.021(2) -0.033(2) 0.023(2)
C20 0.0416(18) 0.049(2) 0.056(2) -0.0167(16) -0.0181(16) 0.0112(15)
C21 0.0385(17) 0.0347(16) 0.0422(19) -0.0120(14) -0.0019(14) -0.0026(13)
C22 0.057(2) 0.052(2) 0.045(2) -0.0089(16) -0.0081(18) -0.0127(17)
C23 0.094(3) 0.079(3) 0.048(2) -0.014(2) -0.008(2) -0.032(3)
C24 0.095(4) 0.078(3) 0.065(3) -0.030(3) 0.034(3) -0.038(3)
C25 0.052(2) 0.064(3) 0.077(3) -0.020(2) 0.016(2) -0.0044(19)
C26 0.0407(18) 0.045(2) 0.059(2) -0.0116(17) -0.0009(17) -0.0013(14)
C27 0.0408(17) 0.0288(16) 0.059(2) -0.0065(14) -0.0101(16) -0.0069(13)
C28 0.0374(17) 0.0370(18) 0.059(2) -0.0099(15) -0.0031(16) -0.0085(13)
C29 0.0320(16) 0.0386(18) 0.078(3) -0.0104(17) -0.0171(17) -0.0064(13)
C30 0.0427(18) 0.0379(18) 0.063(2) -0.0076(16) -0.0228(17) -0.0083(14)
C31 0.0466(18) 0.0319(16) 0.057(2) -0.0109(15) -0.0158(16) -0.0076(13)
C32 0.063(2) 0.0341(18) 0.069(3) 0.0029(17) -0.016(2) -0.0055(16)
C33 0.049(2) 0.061(2) 0.067(3) -0.013(2) 0.0077(19) -0.0187(18)
C34 0.0317(18) 0.057(2) 0.126(4) -0.017(2) -0.022(2) 0.0012(16)
C35 0.080(3) 0.071(3) 0.082(3) -0.012(2) -0.046(3) -0.016(2)
C36 0.070(2) 0.042(2) 0.076(3) -0.0265(19) -0.016(2) -0.0015(18)
C37 0.183(6) 0.089(4) 0.096(4) -0.021(3) -0.062(4) -0.038(4)
Cl2 0.1773(17) 0.0963(11) 0.1004(12) -0.0207(9) -0.0329(11) 0.0068(11)
Cl3 0.1196(12) 0.1372(15) 0.1723(17) -0.0864(13) 0.0036(12) -0.0471(11)

loop_
_atom_type_symbol
_atom_type_description
_atom_type_scat_dispersion_real
_atom_type_scat_dispersion_imag
_atom_type_scat_source
C C 0.0033 0.0016 'International Tables Vol C Tables 4.2.6.8 and 6.1.1.4'
H H 0.0000 0.0000 'International Tables Vol C Tables 4.2.6.8 and 6.1.1.4'
B B 0.0013 0.0007 'International Tables Vol C Tables 4.2.6.8 and 6.1.1.4'
P P 0.1023 0.0942 'International Tables Vol C Tables 4.2.6.8 and 6.1.1.4'
Cl Cl 0.1484 0.1585 'International Tables Vol C Tables 4.2.6.8 and 6.1.1.4'
Rh Rh -1.1178 0.9187 'International Tables Vol C Tables 4.2.6.8 and 6.1.1.4'

loop_
_geom_angle_atom_site_label_1
_geom_angle_atom_site_label_2
_geom_angle_atom_site_label_3
_geom_angle
C31 Rh1 C28 62.47(13)
C31 Rh1 C29 61.92(12)
C28 Rh1 C29 37.62(13)
C31 Rh1 C30 37.64(12)
C28 Rh1 C30 61.93(13)
C29 Rh1 C30 36.11(13)
C31 Rh1 C27 36.59(12)
C28 Rh1 C27 37.28(12)
C29 Rh1 C27 61.61(12)
C30 Rh1 C27 61.35(12)
C31 Rh1 P1 112.17(9)
C28 Rh1 P1 119.71(10)
C29 Rh1 P1 157.32(10)
C30 Rh1 P1 148.45(9)
C27 Rh1 P1 100.00(8)
C31 Rh1 P2 162.56(9)
C28 Rh1 P2 106.15(9)
C29 Rh1 P2 100.85(9)
C30 Rh1 P2 126.29(9)
C27 Rh1 P2 139.66(9)
P1 Rh1 P2 84.75(3)
C31 Rh1 Cl1 92.71(10)
C28 Rh1 Cl1 148.09(9)
C29 Rh1 Cl1 114.35(10)
C30 Rh1 Cl1 86.15(10)
C27 Rh1 Cl1 127.69(9)
P1 Rh1 Cl1 87.09(3)
P2 Rh1 Cl1 92.38(3)
C9 P1 C1 104.31(14)
C9 P1 C7 102.96(13)
C1 P1 C7 110.73(13)
C9 P1 Rh1 115.42(10)
C1 P1 Rh1 111.35(9)
C7 P1 Rh1 111.58(9)
C21 P2 C15 101.29(15)
C21 P2 C8 104.21(14)
C15 P2 C8 108.47(14)
C21 P2 Rh1 112.40(10)
C15 P2 Rh1 117.43(10)
C8 P2 Rh1 111.80(9)
B2 B1 B3 60.25(19)
B2 B1 B4 108.2(2)
B3 B1 B4 60.10(19)
B2 B1 B5 107.5(3)
B3 B1 B5 106.9(3)
B4 B1 B5 58.9(2)
B2 B1 B6 59.2(2)
B3 B1 B6 107.3(3)
B4 B1 B6 107.6(3)
B5 B1 B6 60.4(2)
C7 B2 B1 105.3(2)
C7 B2 B6 103.1(3)
B1 B2 B6 61.9(2)
C7 B2 B3 59.95(18)
B1 B2 B3 60.1(2)
B6 B2 B3 109.3(3)
C7 B2 B11 56.20(19)
B1 B2 B11 109.1(3)
B6 B2 B11 59.7(2)
B3 B2 B11 107.6(3)
C7 B3 C8 54.50(17)
C7 B3 B1 104.1(2)
C8 B3 B1 103.5(2)
C7 B3 B2 58.78(19)
C8 B3 B2 102.1(2)
B1 B3 B2 59.6(2)
C7 B3 B4 103.8(2)
C8 B3 B4 59.10(19)
B1 B3 B4 60.2(2)
B2 B3 B4 107.7(2)
C8 B4 B5 101.2(2)
C8 B4 B3 59.85(18)
B5 B4 B3 108.5(3)
C8 B4 B1 103.7(2)
B5 B4 B1 61.3(2)
B3 B4 B1 59.72(19)
C8 B4 B9 55.37(18)
B5 B4 B9 59.6(2)
B3 B4 B9 107.4(3)
B1 B4 B9 108.4(3)
B4 B5 B9 60.9(2)
B4 B5 B10 112.4(3)
B9 B5 B10 62.4(2)
B4 B5 B1 59.8(2)
B9 B5 B1 108.2(2)
B10 B5 B1 110.0(3)
B4 B5 B6 107.9(3)
B9 B5 B6 107.4(3)
B10 B5 B6 59.5(2)
B1 B5 B6 60.0(2)
B2 B6 B11 61.0(2)
B2 B6 B10 112.0(3)
B11 B6 B10 62.8(2)
B2 B6 B1 58.9(2)
B11 B6 B1 107.7(2)
B10 B6 B1 109.2(3)
B2 B6 B5 106.5(3)
B11 B6 B5 107.0(3)
B10 B6 B5 58.9(2)
B1 B6 B5 59.6(2)
C8 B9 B5 105.4(3)
C8 B9 B4 60.9(2)
B5 B9 B4 59.5(2)
C8 B9 B10 106.0(2)
B5 B9 B10 59.1(2)
B4 B9 B10 108.5(3)
B5 B10 B6 61.5(2)
B5 B10 B9 58.5(2)
B6 B10 B9 105.9(3)
B5 B10 B11 105.6(3)
B6 B10 B11 58.3(2)
B9 B10 B11 102.1(2)
C7 B11 B6 105.4(3)
C7 B11 B2 59.75(19)
B6 B11 B2 59.2(2)
C7 B11 B10 106.8(3)
B6 B11 B10 58.9(2)
B2 B11 B10 107.4(3)
C2 C1 C6 118.2(3)
C2 C1 P1 122.8(2)
C6 C1 P1 118.5(2)
C1 C2 C3 120.4(3)
C4 C3 C2 120.7(3)
C5 C4 C3 120.0(3)
C4 C5 C6 119.9(3)
C5 C6 C1 120.7(3)
C8 C7 B11 110.6(2)
C8 C7 B2 110.7(2)
B11 C7 B2 64.1(2)
C8 C7 B3 62.97(18)
B11 C7 B3 115.3(2)
B2 C7 B3 61.27(19)
C8 C7 P1 114.59(18)
B11 C7 P1 120.7(2)
B2 C7 P1 126.4(2)
B3 C7 P1 118.50(19)
C7 C8 B9 114.4(2)
C7 C8 B4 111.9(2)
B9 C8 B4 63.7(2)
C7 C8 B3 62.54(18)
B9 C8 B3 115.4(2)
B4 C8 B3 61.05(19)
C7 C8 P2 114.35(18)
B9 C8 P2 120.3(2)
B4 C8 P2 123.0(2)
B3 C8 P2 116.5(2)
C14 C9 C10 118.3(3)
C14 C9 P1 119.0(2)
C10 C9 P1 122.6(3)
C11 C10 C9 120.2(4)
C12 C11 C10 120.9(4)
C13 C12 C11 119.6(4)
C12 C13 C14 120.1(4)
C9 C14 C13 121.0(4)
C20 C15 C16 119.0(3)
C20 C15 P2 120.5(2)
C16 C15 P2 120.4(2)
C17 C16 C15 120.5(3)
C16 C17 C18 120.3(3)
C19 C18 C17 119.8(3)
C18 C19 C20 120.2(4)
C15 C20 C19 120.1(3)
C26 C21 C22 118.3(3)
C26 C21 P2 121.1(3)
C22 C21 P2 120.5(3)
C23 C22 C21 120.6(4)
C24 C23 C22 120.1(4)
C23 C24 C25 120.7(4)
C26 C25 C24 119.1(4)
C25 C26 C21 121.2(4)
C31 C27 C28 108.5(3)
C31 C27 C32 125.0(3)
C28 C27 C32 125.7(3)
C31 C27 Rh1 70.30(18)
C28 C27 Rh1 70.00(18)
C32 C27 Rh1 133.4(2)
C27 C28 C29 106.8(3)
C27 C28 C33 126.3(3)
C29 C28 C33 124.9(3)
C27 C28 Rh1 72.72(18)
C29 C28 Rh1 71.98(19)
C33 C28 Rh1 133.2(2)
C30 C29 C28 108.7(3)
C30 C29 C34 125.2(4)
C28 C29 C34 125.4(4)
C30 C29 Rh1 72.21(18)
C28 C29 Rh1 70.41(17)
C34 C29 Rh1 130.8(2)
C29 C30 C31 108.2(3)
C29 C30 C35 126.9(3)
C31 C30 C35 124.8(3)
C29 C30 Rh1 71.68(18)
C31 C30 Rh1 70.12(17)
C35 C30 Rh1 127.4(2)
C27 C31 C30 107.6(3)
C27 C31 C36 127.5(3)
C30 C31 C36 124.3(3)
C27 C31 Rh1 73.12(17)
C30 C31 Rh1 72.24(17)
C36 C31 Rh1 126.7(2)
Cl3 C37 Cl2 115.8(3)

loop_
_geom_bond_atom_site_label_1
_geom_bond_atom_site_label_2
_geom_bond_distance
Rh1 C31 2.226(3)
Rh1 C28 2.227(3)
Rh1 C29 2.247(3)
Rh1 C30 2.254(3)
Rh1 C27 2.263(3)
Rh1 P1 2.3114(10)
Rh1 P2 2.3181(10)
Rh1 Cl1 2.3649(11)
P1 C9 1.828(3)
P1 C1 1.829(3)
P1 C7 1.841(3)
P2 C21 1.827(3)
P2 C15 1.827(3)
P2 C8 1.840(3)
B1 B2 1.749(5)
B1 B3 1.758(5)
B1 B4 1.767(5)
B1 B5 1.795(5)
B1 B6 1.802(6)
B2 C7 1.717(4)
B2 B6 1.755(5)
B2 B3 1.761(5)
B2 B11 1.787(6)
B3 C7 1.738(5)
B3 C8 1.745(5)
B3 B4 1.765(5)
B4 C8 1.731(4)
B4 B5 1.751(5)
B4 B9 1.776(6)
B5 B9 1.752(5)
B5 B10 1.764(6)
B5 B6 1.811(5)
B6 B11 1.764(5)
B6 B10 1.775(6)
B9 C8 1.630(4)
B9 B10 1.821(5)
B10 B11 1.843(5)
B11 C7 1.651(4)
C1 C2 1.383(4)
C1 C6 1.395(4)
C2 C3 1.385(4)
C3 C4 1.367(5)
C4 C5 1.367(5)
C5 C6 1.387(4)
C7 C8 1.594(4)
C9 C14 1.383(4)
C9 C10 1.394(4)
C10 C11 1.378(5)
C11 C12 1.375(6)
C12 C13 1.367(6)
C13 C14 1.386(5)
C15 C20 1.377(4)
C15 C16 1.385(4)
C16 C17 1.374(5)
C17 C18 1.375(5)
C18 C19 1.363(5)
C19 C20 1.393(5)
C21 C26 1.387(4)
C21 C22 1.390(5)
C22 C23 1.367(6)
C23 C24 1.362(7)
C24 C25 1.385(7)
C25 C26 1.366(5)
C27 C31 1.409(5)
C27 C28 1.435(4)
C27 C32 1.494(5)
C28 C29 1.443(5)
C28 C33 1.486(5)
C29 C30 1.395(5)
C29 C34 1.509(5)
C30 C31 1.446(5)
C30 C35 1.493(5)
C31 C36 1.493(5)
C37 Cl3 1.699(6)
C37 Cl2 1.701(6)
